data_7003680
loop_
_publ_author_name
'Padmanabhan, M.'
'Joseph, James C.'
'Thirumurugan, A.'
'Rao, C. N. R.'

_publ_section_title
;
 Maleate--fumarate conversion and other novel aspects of the reaction
 of a Co(ii) maleate with pyridine and bipyridine
;
_journal_issue 21
_journal_name_full 'Dalton Transactions'
_journal_page_first 2809
_journal_page_last 2811
_journal_paper_doi 10.1039/b718623a
_journal_year 2008
_chemical_formula_sum 'C4 H10 Co O8'
_chemical_formula_weight 245.05
_chemical_name_systematic
;
?
;
_space_group_IT_number 14
_symmetry_cell_setting monoclinic
_symmetry_space_group_name_Hall '-P 2ybc'
_symmetry_space_group_name_H-M 'P 1 21/c 1'
_atom_sites_solution_hydrogens geom
_atom_sites_solution_primary direct
_atom_sites_solution_secondary difmap
_audit_creation_method SHELXL-97
_cell_angle_alpha 90.00
_cell_angle_beta 99.590(2)
_cell_angle_gamma 90.00
_cell_formula_units_Z 4
_cell_length_a 7.5251(2)
_cell_length_b 14.4513(2)
_cell_length_c 7.7358(2)
_cell_measurement_temperature 571(2)
_cell_volume 829.49(3)
_computing_cell_refinement 'siemans XSCANS'
_computing_data_collection 'siemans XSCANS'
_computing_data_reduction 'siemans SHELXTL'
_computing_molecular_graphics DIAMOND
_computing_publication_material 'siemans SHELXTL'
_computing_structure_refinement 'SHELXL-97 (Sheldrick, 1997)'
_computing_structure_solution 'SHELXL-97 (Sheldrick, 1997)'
_diffrn_ambient_temperature 293(2)
_diffrn_measured_fraction_theta_full 0.998
_diffrn_measured_fraction_theta_max 0.998
_diffrn_measurement_device_type 'Siemens SMART-CCD'
_diffrn_measurement_method 'w scans'
_diffrn_radiation_monochromator graphite
_diffrn_radiation_source 'fine-focus sealed tube'
_diffrn_radiation_type MoK\a
_diffrn_radiation_wavelength 0.71073
_diffrn_reflns_av_R_equivalents 0.0280
_diffrn_reflns_av_sigmaI/netI 0.0314
_diffrn_reflns_limit_h_max 6
_diffrn_reflns_limit_h_min -8
_diffrn_reflns_limit_k_max 15
_diffrn_reflns_limit_k_min -16
_diffrn_reflns_limit_l_max 8
_diffrn_reflns_limit_l_min -8
_diffrn_reflns_number 3369
_diffrn_reflns_theta_full 23.20
_diffrn_reflns_theta_max 23.20
_diffrn_reflns_theta_min 2.75
_exptl_absorpt_coefficient_mu 2.084
_exptl_absorpt_correction_T_max 0.747000
_exptl_absorpt_correction_T_min 0.677005
_exptl_absorpt_correction_type empirical
_exptl_absorpt_process_details SADABS
_exptl_crystal_colour pink
_exptl_crystal_density_diffrn 1.962
_exptl_crystal_density_method 'not measured'
_exptl_crystal_description rod
_exptl_crystal_F_000 500
_exptl_crystal_size_max 0.22
_exptl_crystal_size_mid 0.16
_exptl_crystal_size_min 0.14
_refine_diff_density_max 0.292
_refine_diff_density_min -0.573
_refine_diff_density_rms 0.091
_refine_ls_extinction_method none
_refine_ls_goodness_of_fit_ref 1.075
_refine_ls_hydrogen_treatment mixed
_refine_ls_matrix_type full
_refine_ls_number_parameters 158
_refine_ls_number_reflns 1179
_refine_ls_number_restraints 10
_refine_ls_restrained_S_all 1.075
_refine_ls_R_factor_all 0.0262
_refine_ls_R_factor_gt 0.0246
_refine_ls_shift/su_max 0.000
_refine_ls_shift/su_mean 0.000
_refine_ls_structure_factor_coef Fsqd
_refine_ls_weighting_details 'calc w=1/[\s^2^(Fo^2^)+(0.0434P)^2^+0.0000P] where P=(Fo^2^+2Fc^2^)/3'
_refine_ls_weighting_scheme calc
_refine_ls_wR_factor_gt 0.0643
_refine_ls_wR_factor_ref 0.0649
_reflns_number_gt 1087
_reflns_number_total 1179
_reflns_threshold_expression >2sigma(I)
_cod_data_source_file b718623a.txt
_cod_data_source_block compound3
_cod_depositor_comments
;
The following automatic conversions were performed:
'_symmetry_cell_setting' value 'Monoclinic' changed to 'monoclinic'
according to '/home/saulius/struct/CIF-dictionaries/cif_core.dic'
dictionary named 'cif_core.dic' version 2.4.1 from 2010-06-29.

Automatic conversion script
Id: cif_fix_enum 1527 2010-12-29 10:47:43Z saulius 
;
_cod_original_sg_symbol_H-M P2(1)/c
_cod_database_code 7003680

loop_
_symmetry_equiv_pos_as_xyz
'x, y, z'
'-x, y+1/2, -z+1/2'
'-x, -y, -z'
'x, -y-1/2, z-1/2'

loop_
_atom_site_label
_atom_site_type_symbol
_atom_site_fract_x
_atom_site_fract_y
_atom_site_fract_z
_atom_site_U_iso_or_equiv
_atom_site_adp_type
_atom_site_occupancy
_atom_site_symmetry_multiplicity
_atom_site_calc_flag
_atom_site_refinement_flags
_atom_site_disorder_assembly
_atom_site_disorder_group
C1 C 0.0610(3) 0.37935(15) -0.0504(3) 0.0190(5) Uani 1 1 d . . .
C2 C -0.0329(3) 0.40346(16) -0.2314(3) 0.0198(5) Uani 1 1 d D . .
C3 C -0.1762(3) 0.36026(15) -0.3158(3) 0.0218(6) Uani 1 1 d D . .
C4 C 0.7310(3) 0.39051(16) 0.5072(3) 0.0179(5) Uani 1 1 d . . .
O1 O 0.4764(2) 0.50135(12) 0.2159(2) 0.0283(4) Uani 1 1 d D . .
O2 O 0.3588(2) 0.21761(11) 0.1895(2) 0.0252(4) Uani 1 1 d D . .
O3 O 0.6090(2) 0.34291(11) 0.0320(2) 0.0209(4) Uani 1 1 d D . .
O4 O 0.2192(2) 0.37298(11) 0.3640(2) 0.0220(4) Uani 1 1 d D . .
O5 O 0.2333(2) 0.37601(11) -0.0325(2) 0.0230(4) Uani 1 1 d . . .
O6 O -0.0271(2) 0.36627(12) 0.0698(2) 0.0305(5) Uani 1 1 d . . .
O7 O 0.6145(2) 0.33484(11) 0.4237(2) 0.0223(4) Uani 1 1 d . . .
O8 O 0.7679(2) 0.46799(11) 0.4496(2) 0.0274(4) Uani 1 1 d . . .
Co1 Co 0.41930(4) 0.360206(18) 0.20001(4) 0.01574(17) Uani 1 1 d . . .
H1A H 0.5823(19) 0.506(2) 0.271(3) 0.040(9) Uiso 1 1 d D . .
H1B H 0.457(5) 0.5409(18) 0.136(3) 0.055(10) Uiso 1 1 d D . .
H2A H 0.309(4) 0.1924(19) 0.097(2) 0.048(9) Uiso 1 1 d D . .
H2B H 0.315(4) 0.1897(17) 0.267(3) 0.038(8) Uiso 1 1 d D . .
H3A H 0.7201(16) 0.3537(16) 0.061(4) 0.025(8) Uiso 1 1 d D . .
H3B H 0.609(4) 0.2877(10) -0.002(4) 0.052(10) Uiso 1 1 d D . .
H4A H 0.123(3) 0.3640(17) 0.294(3) 0.034(9) Uiso 1 1 d D . .
H4B H 0.222(4) 0.4250(11) 0.413(3) 0.037(8) Uiso 1 1 d D . .
H21 H 0.025(3) 0.4487(13) -0.288(3) 0.026(7) Uiso 1 1 d D . .
H31 H -0.230(3) 0.3077(11) -0.271(3) 0.026(6) Uiso 1 1 d D . .

loop_
_atom_site_aniso_label
_atom_site_aniso_U_11
_atom_site_aniso_U_22
_atom_site_aniso_U_33
_atom_site_aniso_U_23
_atom_site_aniso_U_13
_atom_site_aniso_U_12
C1 0.0160(13) 0.0207(11) 0.0183(13) -0.0029(9) -0.0032(10) -0.0005(10)
C2 0.0144(12) 0.0261(13) 0.0178(12) 0.0026(10) -0.0007(10) 0.0004(10)
C3 0.0206(14) 0.0258(14) 0.0176(13) 0.0024(9) -0.0004(11) -0.0024(10)
C4 0.0142(12) 0.0245(12) 0.0138(11) -0.0020(10) -0.0009(9) 0.0002(10)
O1 0.0256(11) 0.0232(9) 0.0319(10) 0.0051(8) -0.0068(8) -0.0012(8)
O2 0.0339(10) 0.0241(9) 0.0170(9) -0.0020(7) 0.0025(8) -0.0076(8)
O3 0.0126(9) 0.0266(9) 0.0227(9) -0.0043(7) 0.0002(7) -0.0001(7)
O4 0.0200(10) 0.0261(10) 0.0181(10) -0.0029(7) -0.0018(8) 0.0000(7)
O5 0.0134(9) 0.0381(10) 0.0157(8) 0.0021(7) -0.0027(7) 0.0009(7)
O6 0.0156(9) 0.0566(13) 0.0184(10) 0.0029(7) 0.0002(8) -0.0044(8)
O7 0.0240(9) 0.0216(8) 0.0176(9) 0.0017(7) -0.0071(7) -0.0038(7)
O8 0.0287(10) 0.0280(10) 0.0215(9) 0.0053(7) -0.0075(7) -0.0094(8)
Co1 0.0137(2) 0.0194(2) 0.0126(2) 0.00083(11) -0.00231(15) -0.00113(11)

loop_
_atom_type_symbol
_atom_type_description
_atom_type_scat_dispersion_real
_atom_type_scat_dispersion_imag
_atom_type_scat_source
C C 0.0033 0.0016 'International Tables Vol C Tables 4.2.6.8 and 6.1.1.4'
H H 0.0000 0.0000 'International Tables Vol C Tables 4.2.6.8 and 6.1.1.4'
O O 0.0106 0.0060 'International Tables Vol C Tables 4.2.6.8 and 6.1.1.4'
Co Co 0.3494 0.9721 'International Tables Vol C Tables 4.2.6.8 and 6.1.1.4'

loop_
_geom_angle_atom_site_label_1
_geom_angle_atom_site_label_2
_geom_angle_atom_site_label_3
_geom_angle
_geom_angle_site_symmetry_1
_geom_angle_site_symmetry_3
_geom_angle_publ_flag
O6 C1 O5 124.7(2) . . ?
O6 C1 C2 120.4(2) . . ?
O5 C1 C2 114.8(2) . . ?
C3 C2 C1 124.8(2) . . ?
C2 C3 C4 122.2(2) . 1_454 ?
O8 C4 O7 123.7(2) . . ?
O8 C4 C3 119.3(2) . 1_656 ?
O7 C4 C3 117.0(2) . 1_656 ?
C1 O5 Co1 127.94(15) . . ?
C4 O7 Co1 128.98(15) . . ?
O1 Co1 O5 92.60(6) . . ?
O1 Co1 O3 89.90(7) . . ?
O5 Co1 O3 84.71(7) . . ?
O1 Co1 O7 90.76(6) . . ?
O5 Co1 O7 175.28(6) . . ?
O3 Co1 O7 92.00(6) . . ?
O1 Co1 O2 178.62(7) . . ?
O5 Co1 O2 87.96(6) . . ?
O3 Co1 O2 91.40(7) . . ?
O7 Co1 O2 88.75(6) . . ?
O1 Co1 O4 92.25(7) . . ?
O5 Co1 O4 93.68(7) . . ?
O3 Co1 O4 177.37(6) . . ?
O7 Co1 O4 89.49(7) . . ?
O2 Co1 O4 86.46(6) . . ?

loop_
_geom_bond_atom_site_label_1
_geom_bond_atom_site_label_2
_geom_bond_distance
_geom_bond_site_symmetry_2
_geom_bond_publ_flag
C1 O6 1.243(3) . ?
C1 O5 1.282(3) . ?
C1 C2 1.500(3) . ?
C2 C3 1.321(3) . ?
C3 C4 1.495(3) 1_454 ?
C4 O8 1.253(3) . ?
C4 O7 1.283(3) . ?
C4 C3 1.495(3) 1_656 ?
O1 Co1 2.0839(18) . ?
O2 Co1 2.1090(16) . ?
O3 Co1 2.0999(17) . ?
O4 Co1 2.1326(18) . ?
O5 Co1 2.0995(16) . ?
O7 Co1 2.1072(15) . ?
